data_4325761
loop_
_publ_author_name
'Eugeny P. Ivakhnenko'
'Andrey G. Starikov'
'Vladimir I. Minkin'
'Konstantin A. Lyssenko'
'Mikhail Yu. Antipin'
'Vladimir I. Simakov'
'Mikhail S. Korobov'
'Gennady S. Borodkin'
'Pavel A. Knyazev'

_publ_section_title
;
 Synthesis, Molecular and Electronic Structures of Six-Coordinate
 Transition Metal (Mn, Fe, Co, Ni, Cu, and Zn) Complexes with Redox-Active
 9-Hydroxyphenoxazin-1-one Ligands
;
_journal_name_full 'Inorganic Chemistry'
_journal_page_first 7022
_journal_page_last 7032
_journal_paper_doi 10.1021/ic2004062
_journal_volume 50
_journal_year 2011
_chemical_formula_moiety 'C56 H76 Co N2 O6, 6(C6 H6)'
_chemical_formula_sum 'C92 H112 Co N2 O6'
_chemical_formula_weight 1400.77
_chemical_name_systematic
; 
 ? 
;
_space_group_IT_number 60
_symmetry_cell_setting orthorhombic
_symmetry_space_group_name_Hall '-P 2n 2ab'
_symmetry_space_group_name_H-M 'P b c n'
_atom_sites_solution_hydrogens geom
_atom_sites_solution_primary direct
_atom_sites_solution_secondary difmap
_audit_creation_method SHELXL-97
_cell_angle_alpha 90.00
_cell_angle_beta 90.00
_cell_angle_gamma 90.00
_cell_formula_units_Z 4
_cell_length_a 20.5128(16)
_cell_length_b 18.4721(15)
_cell_length_c 20.9387(18)
_cell_measurement_reflns_used 491
_cell_measurement_temperature 100(2)
_cell_measurement_theta_max 29
_cell_measurement_theta_min 3
_cell_volume 7934.0(11)
_computing_cell_refinement 'Bruker SAINT'
_computing_data_collection 'Bruker APEX II'
_computing_data_reduction 'Bruker SAINT'
_computing_molecular_graphics 'Bruker SHELXTL'
_computing_publication_material 'Bruker SHELXTL'
_computing_structure_refinement 'SHELXL-97 (Sheldrick, 1997)'
_computing_structure_solution 'SHELXS-97 (Sheldrick, 1997)'
_diffrn_ambient_temperature 100(2)
_diffrn_measured_fraction_theta_full 0.999
_diffrn_measured_fraction_theta_max 0.999
_diffrn_measurement_device_type 'Bruker APEX II CCD area detector''
_diffrn_measurement_method 'omega scans'
_diffrn_radiation_monochromator graphite
_diffrn_radiation_source 'fine-focus sealed tube'
_diffrn_radiation_type MoK\a
_diffrn_radiation_wavelength 0.71073
_diffrn_reflns_av_R_equivalents 0.0715
_diffrn_reflns_av_sigmaI/netI 0.0704
_diffrn_reflns_limit_h_max 24
_diffrn_reflns_limit_h_min -27
_diffrn_reflns_limit_k_max 24
_diffrn_reflns_limit_k_min -25
_diffrn_reflns_limit_l_max 12
_diffrn_reflns_limit_l_min -28
_diffrn_reflns_number 40393
_diffrn_reflns_theta_full 29.00
_diffrn_reflns_theta_max 29.00
_diffrn_reflns_theta_min 1.48
_exptl_absorpt_coefficient_mu 0.271
_exptl_absorpt_correction_T_max 0.948
_exptl_absorpt_correction_T_min 0.909
_exptl_absorpt_correction_type multi-scan
_exptl_absorpt_process_details SADABS
_exptl_crystal_colour black
_exptl_crystal_density_diffrn 1.173
_exptl_crystal_description prism
_exptl_crystal_F_000 3012
_exptl_crystal_size_max 0.36
_exptl_crystal_size_mid 0.28
_exptl_crystal_size_min 0.20
_refine_diff_density_max 0.827
_refine_diff_density_min -0.371
_refine_diff_density_rms 0.067
_refine_ls_extinction_method none
_refine_ls_goodness_of_fit_ref 1.055
_refine_ls_hydrogen_treatment constr
_refine_ls_matrix_type full
_refine_ls_number_parameters 456
_refine_ls_number_reflns 10542
_refine_ls_number_restraints 0
_refine_ls_restrained_S_all 1.055
_refine_ls_R_factor_all 0.1092
_refine_ls_R_factor_gt 0.0500
_refine_ls_shift/su_max 0.001
_refine_ls_shift/su_mean 0.000
_refine_ls_structure_factor_coef Fsqd
_refine_ls_weighting_details 'calc w=1/[\s^2^(Fo^2^)+(0.0599P)^2^+4.4761P] where P=(Fo^2^+2Fc^2^)/3'
_refine_ls_weighting_scheme calc
_refine_ls_wR_factor_gt 0.1134
_refine_ls_wR_factor_ref 0.1513
_reflns_number_gt 6264
_reflns_number_total 10542
_reflns_threshold_expression I>2\s(I)
_cod_data_source_file ic2004062_si_002_3.cif
_cod_data_source_block Co
_cod_database_code 4325761

loop_
_symmetry_equiv_pos_as_xyz
'x, y, z'
'-x+1/2, -y+1/2, z+1/2'
'-x, y, -z+1/2'
'x+1/2, -y+1/2, -z'
'-x, -y, -z'
'x-1/2, y-1/2, -z-1/2'
'x, -y, z-1/2'
'-x-1/2, y-1/2, z'

loop_
_atom_site_label
_atom_site_type_symbol
_atom_site_fract_x
_atom_site_fract_y
_atom_site_fract_z
_atom_site_U_iso_or_equiv
_atom_site_adp_type
_atom_site_occupancy
_atom_site_symmetry_multiplicity
_atom_site_calc_flag
_atom_site_refinement_flags
Co1 Co 0.5000 0.40554(2) 0.2500 0.01585(10) Uani 1 2 d S
O1 O 0.56114(7) 0.32567(8) 0.20560(7) 0.0198(3) Uani 1 1 d .
O2 O 0.42760(7) 0.40431(8) 0.03505(6) 0.0173(3) Uani 1 1 d .
O3 O 0.42571(7) 0.48790(8) 0.24847(7) 0.0209(3) Uani 1 1 d .
N1 N 0.46995(8) 0.40587(10) 0.15968(8) 0.0146(3) Uani 1 1 d .
C1 C 0.49591(10) 0.35868(11) 0.11920(9) 0.0153(4) Uani 1 1 d .
C2 C 0.54620(10) 0.31433(12) 0.14699(10) 0.0167(4) Uani 1 1 d .
C3 C 0.57435(11) 0.26195(12) 0.10533(10) 0.0188(4) Uani 1 1 d .
C4 C 0.55116(11) 0.26112(12) 0.04316(10) 0.0203(5) Uani 1 1 d .
H4A H 0.5703 0.2260 0.0159 0.024 Uiso 1 1 calc R
C5 C 0.50249(11) 0.30565(12) 0.01445(9) 0.0179(4) Uani 1 1 d .
C6 C 0.47480(10) 0.35538(12) 0.05469(10) 0.0164(4) Uani 1 1 d .
C7 C 0.62912(11) 0.21270(13) 0.12800(10) 0.0220(5) Uani 1 1 d .
C8 C 0.60774(12) 0.17080(13) 0.18794(11) 0.0267(5) Uani 1 1 d .
H8A H 0.5710 0.1391 0.1772 0.040 Uiso 1 1 calc R
H8B H 0.5943 0.2051 0.2211 0.040 Uiso 1 1 calc R
H8C H 0.6442 0.1415 0.2036 0.040 Uiso 1 1 calc R
C9 C 0.68892(11) 0.25912(14) 0.14363(12) 0.0289(5) Uani 1 1 d .
H9A H 0.7026 0.2856 0.1053 0.043 Uiso 1 1 calc R
H9B H 0.7246 0.2278 0.1581 0.043 Uiso 1 1 calc R
H9C H 0.6779 0.2936 0.1775 0.043 Uiso 1 1 calc R
C10 C 0.64847(13) 0.15680(15) 0.07778(12) 0.0332(6) Uani 1 1 d .
H10A H 0.6632 0.1817 0.0390 0.050 Uiso 1 1 calc R
H10B H 0.6108 0.1263 0.0676 0.050 Uiso 1 1 calc R
H10C H 0.6839 0.1266 0.0944 0.050 Uiso 1 1 calc R
C11 C 0.48477(11) 0.29670(13) -0.05637(10) 0.0224(5) Uani 1 1 d .
C12 C 0.49132(13) 0.36915(14) -0.09119(10) 0.0295(6) Uani 1 1 d .
H12A H 0.4815 0.3624 -0.1366 0.044 Uiso 1 1 calc R
H12B H 0.5360 0.3873 -0.0865 0.044 Uiso 1 1 calc R
H12C H 0.4607 0.4042 -0.0728 0.044 Uiso 1 1 calc R
C13 C 0.41483(12) 0.26767(15) -0.06164(11) 0.0298(6) Uani 1 1 d .
H13A H 0.4036 0.2610 -0.1067 0.045 Uiso 1 1 calc R
H13B H 0.3846 0.3023 -0.0422 0.045 Uiso 1 1 calc R
H13C H 0.4117 0.2212 -0.0393 0.045 Uiso 1 1 calc R
C14 C 0.52979(13) 0.24267(16) -0.09035(11) 0.0340(6) Uani 1 1 d .
H14A H 0.5176 0.2395 -0.1355 0.051 Uiso 1 1 calc R
H14B H 0.5254 0.1949 -0.0704 0.051 Uiso 1 1 calc R
H14C H 0.5751 0.2591 -0.0868 0.051 Uiso 1 1 calc R
C15 C 0.42421(10) 0.45147(12) 0.14190(9) 0.0156(4) Uani 1 1 d .
C16 C 0.40096(10) 0.49729(12) 0.19329(10) 0.0175(4) Uani 1 1 d .
C17 C 0.35211(10) 0.54858(12) 0.17587(10) 0.0180(4) Uani 1 1 d .
C18 C 0.33269(10) 0.54851(12) 0.11309(10) 0.0191(4) Uani 1 1 d .
H18A H 0.3001 0.5829 0.1023 0.023 Uiso 1 1 calc R
C19 C 0.35494(10) 0.50353(12) 0.06162(10) 0.0181(4) Uani 1 1 d .
C20 C 0.40112(10) 0.45360(12) 0.07808(10) 0.0169(4) Uani 1 1 d .
C21 C 0.32431(12) 0.60033(14) 0.22561(11) 0.0258(5) Uani 1 1 d .
C22 C 0.38001(14) 0.64644(15) 0.25283(13) 0.0399(7) Uani 1 1 d .
H22A H 0.4006 0.6739 0.2182 0.060 Uiso 1 1 calc R
H22B H 0.4124 0.6148 0.2729 0.060 Uiso 1 1 calc R
H22C H 0.3626 0.6801 0.2847 0.060 Uiso 1 1 calc R
C23 C 0.27309(13) 0.65096(14) 0.19751(11) 0.0306(6) Uani 1 1 d .
H23A H 0.2411 0.6226 0.1733 0.046 Uiso 1 1 calc R
H23B H 0.2943 0.6859 0.1690 0.046 Uiso 1 1 calc R
H23C H 0.2510 0.6769 0.2321 0.046 Uiso 1 1 calc R
C24 C 0.29166(15) 0.55648(17) 0.27852(13) 0.0426(8) Uani 1 1 d .
H24A H 0.2574 0.5260 0.2601 0.064 Uiso 1 1 calc R
H24B H 0.2725 0.5895 0.3100 0.064 Uiso 1 1 calc R
H24C H 0.3242 0.5258 0.2995 0.064 Uiso 1 1 calc R
C25 C 0.32924(11) 0.51536(13) -0.00664(10) 0.0211(5) Uani 1 1 d .
C26 C 0.27627(13) 0.57387(15) -0.00907(12) 0.0325(6) Uani 1 1 d .
H26A H 0.2632 0.5820 -0.0535 0.049 Uiso 1 1 calc R
H26B H 0.2934 0.6190 0.0089 0.049 Uiso 1 1 calc R
H26C H 0.2384 0.5580 0.0158 0.049 Uiso 1 1 calc R
C27 C 0.38595(12) 0.54117(14) -0.04888(11) 0.0286(5) Uani 1 1 d .
H27A H 0.3703 0.5485 -0.0926 0.043 Uiso 1 1 calc R
H27B H 0.4205 0.5046 -0.0488 0.043 Uiso 1 1 calc R
H27C H 0.4031 0.5869 -0.0321 0.043 Uiso 1 1 calc R
C28 C 0.30018(12) 0.44578(14) -0.03313(11) 0.0285(6) Uani 1 1 d .
H28A H 0.2875 0.4532 -0.0778 0.043 Uiso 1 1 calc R
H28B H 0.2617 0.4324 -0.0080 0.043 Uiso 1 1 calc R
H28C H 0.3326 0.4069 -0.0307 0.043 Uiso 1 1 calc R
C1S C 0.58311(14) 0.95354(16) 0.14734(13) 0.0376(6) Uani 1 1 d .
H1SA H 0.5584 0.9889 0.1250 0.045 Uiso 1 1 calc R
C2S C 0.65015(15) 0.95421(17) 0.14448(15) 0.0448(7) Uani 1 1 d .
H2SA H 0.6719 0.9904 0.1203 0.054 Uiso 1 1 calc R
C3S C 0.68582(14) 0.90277(16) 0.17650(14) 0.0408(7) Uani 1 1 d .
H3SA H 0.7321 0.9035 0.1742 0.049 Uiso 1 1 calc R
C4S C 0.55252(13) 0.90116(15) 0.18277(13) 0.0369(6) Uani 1 1 d .
H4SA H 0.5063 0.9004 0.1851 0.044 Uiso 1 1 calc R
C5S C 0.58814(13) 0.84968(15) 0.21496(13) 0.0353(6) Uani 1 1 d .
H5SA H 0.5664 0.8137 0.2394 0.042 Uiso 1 1 calc R
C6S C 0.65486(13) 0.85020(15) 0.21188(12) 0.0329(6) Uani 1 1 d .
H6SA H 0.6795 0.8146 0.2340 0.039 Uiso 1 1 calc R
C7S C 0.39336(17) -0.0273(2) 0.12703(19) 0.0615(10) Uani 1 1 d .
H7SA H 0.3758 -0.0727 0.1397 0.074 Uiso 1 1 calc R
C8S C 0.40559(15) 0.0229(2) 0.17083(16) 0.0498(8) Uani 1 1 d .
H8SA H 0.3951 0.0140 0.2143 0.060 Uiso 1 1 calc R
C9S C 0.43285(16) 0.08668(18) 0.15383(15) 0.0476(8) Uani 1 1 d .
H9SA H 0.4426 0.1216 0.1858 0.057 Uiso 1 1 calc R
C10S C 0.44668(14) 0.10171(17) 0.09114(16) 0.0448(7) Uani 1 1 d .
H10D H 0.4656 0.1468 0.0796 0.054 Uiso 1 1 calc R
C11S C 0.43294(16) 0.0510(2) 0.04541(15) 0.0558(9) Uani 1 1 d .
H11A H 0.4419 0.0604 0.0017 0.067 Uiso 1 1 calc R
C12S C 0.4057(2) -0.0144(2) 0.06417(19) 0.0696(11) Uani 1 1 d .
H12D H 0.3957 -0.0503 0.0331 0.084 Uiso 1 1 calc R
C13S C 0.81888(15) 0.16865(18) -0.17850(14) 0.0451(8) Uani 1 1 d .
H13D H 0.8355 0.1497 -0.2174 0.054 Uiso 1 1 calc R
C14S C 0.85043(14) 0.22476(19) -0.14885(16) 0.0495(9) Uani 1 1 d .
H14D H 0.8887 0.2446 -0.1674 0.059 Uiso 1 1 calc R
C15S C 0.82704(14) 0.25252(18) -0.09242(15) 0.0438(8) Uani 1 1 d .
H15A H 0.8491 0.2912 -0.0719 0.053 Uiso 1 1 calc R
C16S C 0.77122(14) 0.22372(15) -0.06590(12) 0.0360(6) Uani 1 1 d .
H16A H 0.7550 0.2427 -0.0269 0.043 Uiso 1 1 calc R
C17S C 0.73904(13) 0.16806(16) -0.09528(12) 0.0344(6) Uani 1 1 d .
H17A H 0.7004 0.1489 -0.0769 0.041 Uiso 1 1 calc R
C18S C 0.76292(14) 0.13954(16) -0.15199(13) 0.0381(7) Uani 1 1 d .
H18C H 0.7411 0.1005 -0.1724 0.046 Uiso 1 1 calc R

loop_
_atom_site_aniso_label
_atom_site_aniso_U_11
_atom_site_aniso_U_22
_atom_site_aniso_U_33
_atom_site_aniso_U_23
_atom_site_aniso_U_13
_atom_site_aniso_U_12
Co1 0.01767(19) 0.0217(2) 0.00822(17) 0.000 -0.00177(16) 0.000
O1 0.0224(8) 0.0265(9) 0.0104(7) -0.0010(6) -0.0024(6) 0.0016(7)
O2 0.0195(7) 0.0238(8) 0.0086(6) 0.0000(6) -0.0024(5) 0.0003(6)
O3 0.0250(8) 0.0267(8) 0.0108(7) -0.0010(7) -0.0037(6) 0.0059(6)
N1 0.0155(8) 0.0182(9) 0.0101(8) 0.0008(7) 0.0000(6) -0.0028(7)
C1 0.0168(10) 0.0179(10) 0.0113(8) 0.0002(7) 0.0007(8) -0.0031(9)
C2 0.0159(10) 0.0226(11) 0.0117(9) 0.0016(8) 0.0013(8) -0.0027(9)
C3 0.0213(11) 0.0224(12) 0.0128(10) 0.0004(8) 0.0022(8) -0.0015(9)
C4 0.0244(11) 0.0227(12) 0.0137(10) -0.0032(8) 0.0040(8) -0.0015(9)
C5 0.0212(10) 0.0229(11) 0.0097(8) 0.0000(7) 0.0002(8) -0.0046(10)
C6 0.0169(10) 0.0202(11) 0.0120(9) 0.0008(8) -0.0002(8) -0.0028(9)
C7 0.0261(12) 0.0253(12) 0.0145(10) 0.0011(9) 0.0015(9) 0.0057(10)
C8 0.0335(13) 0.0283(13) 0.0182(11) 0.0039(10) 0.0001(10) 0.0059(11)
C9 0.0242(12) 0.0380(15) 0.0246(12) 0.0043(11) 0.0012(10) 0.0020(11)
C10 0.0418(15) 0.0373(15) 0.0206(12) -0.0019(10) 0.0013(11) 0.0178(13)
C11 0.0271(12) 0.0297(13) 0.0103(9) -0.0043(9) -0.0012(8) -0.0031(10)
C12 0.0405(15) 0.0383(14) 0.0096(9) 0.0012(9) -0.0005(10) -0.0028(12)
C13 0.0324(13) 0.0413(15) 0.0158(11) -0.0068(10) -0.0042(10) -0.0064(12)
C14 0.0385(14) 0.0500(17) 0.0134(11) -0.0094(11) -0.0007(10) 0.0046(13)
C15 0.0164(10) 0.0184(11) 0.0121(9) 0.0021(8) -0.0016(8) -0.0020(8)
C16 0.0194(10) 0.0209(11) 0.0122(9) 0.0007(8) -0.0002(8) -0.0017(9)
C17 0.0187(10) 0.0217(12) 0.0136(10) 0.0022(8) -0.0001(8) 0.0001(9)
C18 0.0194(10) 0.0223(12) 0.0157(10) 0.0039(8) -0.0015(8) 0.0006(9)
C19 0.0191(10) 0.0228(12) 0.0122(9) 0.0024(8) -0.0024(8) -0.0041(9)
C20 0.0206(10) 0.0202(11) 0.0100(9) -0.0004(8) 0.0004(8) -0.0046(9)
C21 0.0321(13) 0.0311(14) 0.0142(10) 0.0004(10) -0.0007(9) 0.0119(11)
C22 0.0490(16) 0.0383(16) 0.0324(14) -0.0169(13) -0.0152(13) 0.0149(13)
C23 0.0369(14) 0.0356(15) 0.0191(12) 0.0003(10) -0.0012(10) 0.0147(12)
C24 0.0542(18) 0.0510(19) 0.0226(13) 0.0117(12) 0.0155(12) 0.0262(15)
C25 0.0229(11) 0.0280(13) 0.0122(10) 0.0031(9) -0.0057(8) -0.0029(9)
C26 0.0385(15) 0.0398(15) 0.0192(12) 0.0054(11) -0.0109(10) 0.0072(12)
C27 0.0340(13) 0.0362(15) 0.0157(11) 0.0071(10) -0.0049(10) -0.0079(11)
C28 0.0311(13) 0.0378(15) 0.0164(11) 0.0025(10) -0.0106(10) -0.0104(11)
C1S 0.0461(17) 0.0394(16) 0.0274(14) -0.0002(12) 0.0000(12) 0.0117(13)
C2S 0.0472(17) 0.0416(18) 0.0455(17) 0.0104(14) 0.0199(14) 0.0060(14)
C3S 0.0292(14) 0.0426(17) 0.0506(18) 0.0002(14) 0.0061(12) 0.0040(13)
C4S 0.0303(14) 0.0392(16) 0.0413(15) -0.0047(13) -0.0006(12) 0.0002(13)
C5S 0.0403(15) 0.0327(15) 0.0328(14) 0.0002(11) 0.0040(12) -0.0049(13)
C6S 0.0379(15) 0.0323(15) 0.0283(13) -0.0060(11) -0.0067(11) 0.0017(12)
C7S 0.053(2) 0.060(2) 0.072(3) 0.015(2) -0.0098(19) -0.0180(18)
C8S 0.0382(17) 0.072(2) 0.0390(17) 0.0112(17) 0.0077(14) 0.0110(17)
C9S 0.0493(18) 0.053(2) 0.0403(17) -0.0174(15) -0.0044(14) 0.0127(16)
C10S 0.0358(15) 0.0372(17) 0.061(2) 0.0078(15) 0.0055(14) 0.0009(14)
C11S 0.058(2) 0.085(3) 0.0247(15) 0.0023(16) 0.0038(14) 0.0162(19)
C12S 0.081(3) 0.065(3) 0.063(3) -0.027(2) -0.026(2) -0.008(2)
C13S 0.0461(17) 0.060(2) 0.0291(14) 0.0201(14) 0.0107(13) 0.0301(16)
C14S 0.0254(14) 0.066(2) 0.057(2) 0.0388(18) 0.0031(14) 0.0108(15)
C15S 0.0373(16) 0.0502(19) 0.0440(17) 0.0226(14) -0.0159(13) -0.0042(14)
C16S 0.0426(16) 0.0416(17) 0.0239(13) 0.0076(11) -0.0022(11) 0.0037(13)
C17S 0.0303(14) 0.0453(17) 0.0276(13) 0.0093(12) 0.0011(11) 0.0006(12)
C18S 0.0440(16) 0.0443(17) 0.0259(13) 0.0041(12) -0.0054(12) 0.0116(13)

loop_
_atom_type_symbol
_atom_type_description
_atom_type_scat_dispersion_real
_atom_type_scat_dispersion_imag
_atom_type_scat_source
C C 0.0033 0.0016 'International Tables Vol C Tables 4.2.6.8 and 6.1.1.4'
H H 0.0000 0.0000 'International Tables Vol C Tables 4.2.6.8 and 6.1.1.4'
N N 0.0061 0.0033 'International Tables Vol C Tables 4.2.6.8 and 6.1.1.4'
O O 0.0106 0.0060 'International Tables Vol C Tables 4.2.6.8 and 6.1.1.4'
Co Co 0.3494 0.9721 'International Tables Vol C Tables 4.2.6.8 and 6.1.1.4'

loop_
_geom_angle_atom_site_label_1
_geom_angle_atom_site_label_2
_geom_angle_atom_site_label_3
_geom_angle
_geom_angle_site_symmetry_1
_geom_angle_site_symmetry_3
N1 Co1 N1 179.64(11) 3_655 .
N1 Co1 O1 103.46(6) 3_655 .
N1 Co1 O1 76.80(6) . .
N1 Co1 O1 76.80(6) 3_655 3_655
N1 Co1 O1 103.46(6) . 3_655
O1 Co1 O1 93.24(8) . 3_655
N1 Co1 O3 76.37(6) 3_655 3_655
N1 Co1 O3 103.37(6) . 3_655
O1 Co1 O3 94.50(6) . 3_655
O1 Co1 O3 153.12(5) 3_655 3_655
N1 Co1 O3 103.37(6) 3_655 .
N1 Co1 O3 76.37(6) . .
O1 Co1 O3 153.12(5) . .
O1 Co1 O3 94.50(6) 3_655 .
O3 Co1 O3 90.10(8) 3_655 .
C2 O1 Co1 112.77(13) . .
C6 O2 C20 120.47(16) . .
C16 O3 Co1 113.05(13) . .
C15 N1 C1 121.75(18) . .
C15 N1 Co1 119.50(14) . .
C1 N1 Co1 118.73(14) . .
N1 C1 C6 120.88(19) . .
N1 C1 C2 113.76(18) . .
C6 C1 C2 125.35(19) . .
O1 C2 C3 126.9(2) . .
O1 C2 C1 117.71(19) . .
C3 C2 C1 115.42(18) . .
C4 C3 C2 116.3(2) . .
C4 C3 C7 122.7(2) . .
C2 C3 C7 120.94(18) . .
C3 C4 C5 129.0(2) . .
C3 C4 H4A 115.5 . .
C5 C4 H4A 115.5 . .
C6 C5 C4 114.69(18) . .
C6 C5 C11 124.6(2) . .
C4 C5 C11 120.70(19) . .
C5 C6 O2 122.97(18) . .
C5 C6 C1 119.2(2) . .
O2 C6 C1 117.85(18) . .
C3 C7 C10 112.42(19) . .
C3 C7 C9 108.9(2) . .
C10 C7 C9 108.5(2) . .
C3 C7 C8 110.17(18) . .
C10 C7 C8 107.2(2) . .
C9 C7 C8 109.61(19) . .
C7 C8 H8A 109.5 . .
C7 C8 H8B 109.5 . .
H8A C8 H8B 109.5 . .
C7 C8 H8C 109.5 . .
H8A C8 H8C 109.5 . .
H8B C8 H8C 109.5 . .
C7 C9 H9A 109.5 . .
C7 C9 H9B 109.5 . .
H9A C9 H9B 109.5 . .
C7 C9 H9C 109.5 . .
H9A C9 H9C 109.5 . .
H9B C9 H9C 109.5 . .
C7 C10 H10A 109.5 . .
C7 C10 H10B 109.5 . .
H10A C10 H10B 109.5 . .
C7 C10 H10C 109.5 . .
H10A C10 H10C 109.5 . .
H10B C10 H10C 109.5 . .
C12 C11 C14 107.17(19) . .
C12 C11 C13 110.7(2) . .
C14 C11 C13 107.6(2) . .
C12 C11 C5 110.19(18) . .
C14 C11 C5 112.03(19) . .
C13 C11 C5 109.15(18) . .
C11 C12 H12A 109.5 . .
C11 C12 H12B 109.5 . .
H12A C12 H12B 109.5 . .
C11 C12 H12C 109.5 . .
H12A C12 H12C 109.5 . .
H12B C12 H12C 109.5 . .
C11 C13 H13A 109.5 . .
C11 C13 H13B 109.5 . .
H13A C13 H13B 109.5 . .
C11 C13 H13C 109.5 . .
H13A C13 H13C 109.5 . .
H13B C13 H13C 109.5 . .
C11 C14 H14A 109.5 . .
C11 C14 H14B 109.5 . .
H14A C14 H14B 109.5 . .
C11 C14 H14C 109.5 . .
H14A C14 H14C 109.5 . .
H14B C14 H14C 109.5 . .
N1 C15 C20 121.53(19) . .
N1 C15 C16 113.49(18) . .
C20 C15 C16 124.98(19) . .
O3 C16 C17 127.0(2) . .
O3 C16 C15 117.56(19) . .
C17 C16 C15 115.41(18) . .
C18 C17 C16 116.6(2) . .
C18 C17 C21 123.1(2) . .
C16 C17 C21 120.31(19) . .
C17 C18 C19 128.8(2) . .
C17 C18 H18A 115.6 . .
C19 C18 H18A 115.6 . .
C20 C19 C18 114.94(19) . .
C20 C19 C25 124.6(2) . .
C18 C19 C25 120.4(2) . .
C19 C20 O2 123.30(18) . .
C19 C20 C15 119.21(19) . .
O2 C20 C15 117.49(19) . .
C17 C21 C23 112.26(19) . .
C17 C21 C24 109.1(2) . .
C23 C21 C24 107.7(2) . .
C17 C21 C22 108.9(2) . .
C23 C21 C22 108.4(2) . .
C24 C21 C22 110.6(2) . .
C21 C22 H22A 109.5 . .
C21 C22 H22B 109.5 . .
H22A C22 H22B 109.5 . .
C21 C22 H22C 109.5 . .
H22A C22 H22C 109.5 . .
H22B C22 H22C 109.5 . .
C21 C23 H23A 109.5 . .
C21 C23 H23B 109.5 . .
H23A C23 H23B 109.5 . .
C21 C23 H23C 109.5 . .
H23A C23 H23C 109.5 . .
H23B C23 H23C 109.5 . .
C21 C24 H24A 109.5 . .
C21 C24 H24B 109.5 . .
H24A C24 H24B 109.5 . .
C21 C24 H24C 109.5 . .
H24A C24 H24C 109.5 . .
H24B C24 H24C 109.5 . .
C28 C25 C26 107.80(19) . .
C28 C25 C27 110.4(2) . .
C26 C25 C27 107.4(2) . .
C28 C25 C19 110.67(18) . .
C26 C25 C19 111.94(19) . .
C27 C25 C19 108.62(18) . .
C25 C26 H26A 109.5 . .
C25 C26 H26B 109.5 . .
H26A C26 H26B 109.5 . .
C25 C26 H26C 109.5 . .
H26A C26 H26C 109.5 . .
H26B C26 H26C 109.5 . .
C25 C27 H27A 109.5 . .
C25 C27 H27B 109.5 . .
H27A C27 H27B 109.5 . .
C25 C27 H27C 109.5 . .
H27A C27 H27C 109.5 . .
H27B C27 H27C 109.5 . .
C25 C28 H28A 109.5 . .
C25 C28 H28B 109.5 . .
H28A C28 H28B 109.5 . .
C25 C28 H28C 109.5 . .
H28A C28 H28C 109.5 . .
H28B C28 H28C 109.5 . .
C4S C1S C2S 119.1(3) . .
C4S C1S H1SA 120.4 . .
C2S C1S H1SA 120.4 . .
C3S C2S C1S 120.3(3) . .
C3S C2S H2SA 119.9 . .
C1S C2S H2SA 119.9 . .
C2S C3S C6S 120.3(3) . .
C2S C3S H3SA 119.8 . .
C6S C3S H3SA 119.8 . .
C1S C4S C5S 120.7(3) . .
C1S C4S H4SA 119.7 . .
C5S C4S H4SA 119.7 . .
C6S C5S C4S 120.2(3) . .
C6S C5S H5SA 119.9 . .
C4S C5S H5SA 119.9 . .
C5S C6S C3S 119.4(3) . .
C5S C6S H6SA 120.3 . .
C3S C6S H6SA 120.3 . .
C8S C7S C12S 120.7(4) . .
C8S C7S H7SA 119.7 . .
C12S C7S H7SA 119.7 . .
C7S C8S C9S 120.3(3) . .
C7S C8S H8SA 119.8 . .
C9S C8S H8SA 119.8 . .
C8S C9S C10S 120.9(3) . .
C8S C9S H9SA 119.5 . .
C10S C9S H9SA 119.5 . .
C11S C10S C9S 119.2(3) . .
C11S C10S H10D 120.4 . .
C9S C10S H10D 120.4 . .
C10S C11S C12S 118.7(3) . .
C10S C11S H11A 120.6 . .
C12S C11S H11A 120.6 . .
C7S C12S C11S 120.1(3) . .
C7S C12S H12D 120.0 . .
C11S C12S H12D 120.0 . .
C14S C13S C18S 120.2(3) . .
C14S C13S H13D 119.9 . .
C18S C13S H13D 119.9 . .
C13S C14S C15S 120.5(3) . .
C13S C14S H14D 119.8 . .
C15S C14S H14D 119.8 . .
C14S C15S C16S 119.5(3) . .
C14S C15S H15A 120.3 . .
C16S C15S H15A 120.3 . .
C17S C16S C15S 120.6(3) . .
C17S C16S H16A 119.7 . .
C15S C16S H16A 119.7 . .
C16S C17S C18S 120.0(3) . .
C16S C17S H17A 120.0 . .
C18S C17S H17A 120.0 . .
C13S C18S C17S 119.2(3) . .
C13S C18S H18C 120.4 . .
C17S C18S H18C 120.4 . .

loop_
_geom_bond_atom_site_label_1
_geom_bond_atom_site_label_2
_geom_bond_distance
_geom_bond_site_symmetry_2
Co1 N1 1.9890(16) 3_655
Co1 N1 1.9891(16) .
Co1 O1 2.1480(15) .
Co1 O1 2.1480(15) 3_655
Co1 O3 2.1536(15) 3_655
Co1 O3 2.1536(15) .
O1 C2 1.282(2) .
O2 C6 1.387(3) .
O2 C20 1.391(3) .
O3 C16 1.274(2) .
N1 C15 1.315(3) .
N1 C1 1.328(3) .
C1 C6 1.420(3) .
C1 C2 1.440(3) .
C2 C3 1.425(3) .
C3 C4 1.386(3) .
C3 C7 1.522(3) .
C4 C5 1.426(3) .
C4 H4A 0.9500 .
C5 C6 1.370(3) .
C5 C11 1.536(3) .
C7 C10 1.526(3) .
C7 C9 1.532(3) .
C7 C8 1.538(3) .
C8 H8A 0.9800 .
C8 H8B 0.9800 .
C8 H8C 0.9800 .
C9 H9A 0.9800 .
C9 H9B 0.9800 .
C9 H9C 0.9800 .
C10 H10A 0.9800 .
C10 H10B 0.9800 .
C10 H10C 0.9800 .
C11 C12 1.530(3) .
C11 C14 1.535(3) .
C11 C13 1.536(3) .
C12 H12A 0.9800 .
C12 H12B 0.9800 .
C12 H12C 0.9800 .
C13 H13A 0.9800 .
C13 H13B 0.9800 .
C13 H13C 0.9800 .
C14 H14A 0.9800 .
C14 H14B 0.9800 .
C14 H14C 0.9800 .
C15 C20 1.418(3) .
C15 C16 1.450(3) .
C16 C17 1.426(3) .
C17 C18 1.374(3) .
C17 C21 1.524(3) .
C18 C19 1.435(3) .
C18 H18A 0.9500 .
C19 C20 1.366(3) .
C19 C25 1.539(3) .
C21 C23 1.525(3) .
C21 C24 1.527(4) .
C21 C22 1.535(4) .
C22 H22A 0.9800 .
C22 H22B 0.9800 .
C22 H22C 0.9800 .
C23 H23A 0.9800 .
C23 H23B 0.9800 .
C23 H23C 0.9800 .
C24 H24A 0.9800 .
C24 H24B 0.9800 .
C24 H24C 0.9800 .
C25 C28 1.521(3) .
C25 C26 1.533(3) .
C25 C27 1.537(3) .
C26 H26A 0.9800 .
C26 H26B 0.9800 .
C26 H26C 0.9800 .
C27 H27A 0.9800 .
C27 H27B 0.9800 .
C27 H27C 0.9800 .
C28 H28A 0.9800 .
C28 H28B 0.9800 .
C28 H28C 0.9800 .
C1S C4S 1.371(4) .
C1S C2S 1.377(4) .
C1S H1SA 0.9500 .
C2S C3S 1.374(4) .
C2S H2SA 0.9500 .
C3S C6S 1.377(4) .
C3S H3SA 0.9500 .
C4S C5S 1.376(4) .
C4S H4SA 0.9500 .
C5S C6S 1.370(4) .
C5S H5SA 0.9500 .
C6S H6SA 0.9500 .
C7S C8S 1.329(5) .
C7S C12S 1.361(5) .
C7S H7SA 0.9500 .
C8S C9S 1.351(5) .
C8S H8SA 0.9500 .
C9S C10S 1.371(4) .
C9S H9SA 0.9500 .
C10S C11S 1.369(5) .
C10S H10D 0.9500 .
C11S C12S 1.388(5) .
C11S H11A 0.9500 .
C12S H12D 0.9500 .
C13S C14S 1.370(5) .
C13S C18S 1.384(4) .
C13S H13D 0.9500 .
C14S C15S 1.374(5) .
C14S H14D 0.9500 .
C15S C16S 1.379(4) .
C15S H15A 0.9500 .
C16S C17S 1.368(4) .
C16S H16A 0.9500 .
C17S C18S 1.388(4) .
C17S H17A 0.9500 .
C18S H18C 0.9500 .

loop_
_geom_torsion_atom_site_label_1
_geom_torsion_atom_site_label_2
_geom_torsion_atom_site_label_3
_geom_torsion_atom_site_label_4
_geom_torsion
_geom_torsion_site_symmetry_1
N1 Co1 O1 C2 175.98(14) 3_655
N1 Co1 O1 C2 -4.29(14) .
O1 Co1 O1 C2 98.78(15) 3_655
O3 Co1 O1 C2 -106.98(14) 3_655
O3 Co1 O1 C2 -7.8(2) .
N1 Co1 O3 C16 178.47(14) 3_655
N1 Co1 O3 C16 -1.28(14) .
O1 Co1 O3 C16 2.3(2) .
O1 Co1 O3 C16 -104.05(15) 3_655
O3 Co1 O3 C16 102.46(15) 3_655
N1 Co1 N1 C15 -42.79(16) 3_655
O1 Co1 N1 C15 -177.67(17) .
O1 Co1 N1 C15 92.12(16) 3_655
O3 Co1 N1 C15 -86.12(16) 3_655
O3 Co1 N1 C15 0.69(15) .
N1 Co1 N1 C1 138.61(18) 3_655
O1 Co1 N1 C1 3.72(15) .
O1 Co1 N1 C1 -86.48(16) 3_655
O3 Co1 N1 C1 95.28(16) 3_655
O3 Co1 N1 C1 -177.92(16) .
C15 N1 C1 C6 -0.4(3) .
Co1 N1 C1 C6 178.22(15) .
C15 N1 C1 C2 178.76(19) .
Co1 N1 C1 C2 -2.7(2) .
Co1 O1 C2 C3 -175.88(17) .
Co1 O1 C2 C1 4.3(2) .
N1 C1 C2 O1 -1.4(3) .
C6 C1 C2 O1 177.7(2) .
N1 C1 C2 C3 178.78(18) .
C6 C1 C2 C3 -2.2(3) .
O1 C2 C3 C4 -178.4(2) .
C1 C2 C3 C4 1.4(3) .
O1 C2 C3 C7 -1.3(3) .
C1 C2 C3 C7 178.53(19) .
C2 C3 C4 C5 -0.1(3) .
C7 C3 C4 C5 -177.1(2) .
C3 C4 C5 C6 -0.8(3) .
C3 C4 C5 C11 178.8(2) .
C4 C5 C6 O2 178.67(18) .
C11 C5 C6 O2 -0.9(3) .
C4 C5 C6 C1 0.1(3) .
C11 C5 C6 C1 -179.4(2) .
C20 O2 C6 C5 179.93(19) .
C20 O2 C6 C1 -1.5(3) .
N1 C1 C6 C5 -179.61(19) .
C2 C1 C6 C5 1.4(3) .
N1 C1 C6 O2 1.7(3) .
C2 C1 C6 O2 -177.26(19) .
C4 C3 C7 C10 -7.6(3) .
C2 C3 C7 C10 175.5(2) .
C4 C3 C7 C9 112.7(2) .
C2 C3 C7 C9 -64.3(3) .
C4 C3 C7 C8 -127.1(2) .
C2 C3 C7 C8 56.0(3) .
C6 C5 C11 C12 54.1(3) .
C4 C5 C11 C12 -125.4(2) .
C6 C5 C11 C14 173.3(2) .
C4 C5 C11 C14 -6.2(3) .
C6 C5 C11 C13 -67.7(3) .
C4 C5 C11 C13 112.8(2) .
C1 N1 C15 C20 -1.3(3) .
Co1 N1 C15 C20 -179.87(15) .
C1 N1 C15 C16 178.50(18) .
Co1 N1 C15 C16 -0.1(2) .
Co1 O3 C16 C17 -178.37(18) .
Co1 O3 C16 C15 1.7(2) .
N1 C15 C16 O3 -1.1(3) .
C20 C15 C16 O3 178.7(2) .
N1 C15 C16 C17 178.89(18) .
C20 C15 C16 C17 -1.3(3) .
O3 C16 C17 C18 -179.7(2) .
C15 C16 C17 C18 0.2(3) .
O3 C16 C17 C21 0.6(3) .
C15 C16 C17 C21 -179.4(2) .
C16 C17 C18 C19 -0.1(4) .
C21 C17 C18 C19 179.5(2) .
C17 C18 C19 C20 0.9(3) .
C17 C18 C19 C25 -176.5(2) .
C18 C19 C20 O2 178.69(18) .
C25 C19 C20 O2 -4.0(3) .
C18 C19 C20 C15 -1.8(3) .
C25 C19 C20 C15 175.5(2) .
C6 O2 C20 C19 179.43(19) .
C6 O2 C20 C15 -0.1(3) .
N1 C15 C20 C19 -178.0(2) .
C16 C15 C20 C19 2.2(3) .
N1 C15 C20 O2 1.5(3) .
C16 C15 C20 O2 -178.28(19) .
C18 C17 C21 C23 0.1(3) .
C16 C17 C21 C23 179.7(2) .
C18 C17 C21 C24 119.4(3) .
C16 C17 C21 C24 -61.1(3) .
C18 C17 C21 C22 -119.9(2) .
C16 C17 C21 C22 59.7(3) .
C20 C19 C25 C28 58.1(3) .
C18 C19 C25 C28 -124.7(2) .
C20 C19 C25 C26 178.4(2) .
C18 C19 C25 C26 -4.4(3) .
C20 C19 C25 C27 -63.2(3) .
C18 C19 C25 C27 113.9(2) .
C4S C1S C2S C3S 0.4(5) .
C1S C2S C3S C6S -0.2(5) .
C2S C1S C4S C5S -0.2(4) .
C1S C4S C5S C6S -0.1(4) .
C4S C5S C6S C3S 0.2(4) .
C2S C3S C6S C5S -0.1(4) .
C12S C7S C8S C9S -2.5(6) .
C7S C8S C9S C10S 1.9(5) .
C8S C9S C10S C11S -0.4(5) .
C9S C10S C11S C12S -0.4(5) .
C8S C7S C12S C11S 1.7(6) .
C10S C11S C12S C7S -0.2(6) .
C18S C13S C14S C15S 0.2(4) .
C13S C14S C15S C16S -0.3(4) .
C14S C15S C16S C17S -0.1(4) .
C15S C16S C17S C18S 0.7(4) .
C14S C13S C18S C17S 0.3(4) .
C16S C17S C18S C13S -0.8(4) .
